data_7209698
loop_
_publ_author_name
'Ding, Bin'
'Yang, Pan'
'Liu, Yuan Yuan'
'Wang, Ying'
'Du, Gui Xiang'

_publ_section_title
;
 Hydrothermal syntheses and characterization of a series of luminescent
 Cd(ii) frameworks with pyridine-based and benzene-based bis-triazole
 ligands
;
_journal_issue 13
_journal_name_full CrystEngComm
_journal_page_first 2490
_journal_paper_doi 10.1039/c3ce26998a
_journal_volume 15
_journal_year 2013
_chemical_formula_sum 'C10.8 H8.4 B Cd0.6 F5.2 N8.4 O3.6 P0.2'
_chemical_formula_weight 496.70
_chemical_name_systematic
;
?
;
_space_group_IT_number 148
_symmetry_cell_setting hexagonal
_symmetry_space_group_name_Hall '-R 3'
_symmetry_space_group_name_H-M 'R -3 :H'
_atom_sites_solution_hydrogens geom
_atom_sites_solution_primary direct
_atom_sites_solution_secondary difmap
_audit_creation_method SHELXL-97
_cell_angle_alpha 90.00
_cell_angle_beta 90.00
_cell_angle_gamma 120.00
_cell_formula_units_Z 15
_cell_length_a 20.0843(5)
_cell_length_b 20.0843(5)
_cell_length_c 20.2408(7)
_cell_measurement_temperature 293(2)
_cell_volume 7070.9(3)
_computing_structure_refinement 'SHELXL-97 (Sheldrick, 1997)'
_computing_structure_solution 'SHELXS-97 (Sheldrick, 1990)'
_diffrn_ambient_temperature 293(2)
_diffrn_measured_fraction_theta_full 0.997
_diffrn_measured_fraction_theta_max 0.997
_diffrn_radiation_monochromator graphite
_diffrn_radiation_source 'fine-focus sealed tube'
_diffrn_radiation_type MoK\a
_diffrn_radiation_wavelength 0.71073
_diffrn_reflns_av_R_equivalents 0.0691
_diffrn_reflns_av_sigmaI/netI 0.1108
_diffrn_reflns_limit_h_max 22
_diffrn_reflns_limit_h_min -23
_diffrn_reflns_limit_k_max 21
_diffrn_reflns_limit_k_min -23
_diffrn_reflns_limit_l_max 19
_diffrn_reflns_limit_l_min -24
_diffrn_reflns_number 4918
_diffrn_reflns_theta_full 25.00
_diffrn_reflns_theta_max 25.00
_diffrn_reflns_theta_min 1.54
_exptl_absorpt_coefficient_mu 0.822
_exptl_absorpt_correction_T_max 0.8528
_exptl_absorpt_correction_T_min 0.8528
_exptl_absorpt_correction_type multi-scan
_exptl_absorpt_process_details 'SADABS (Bruker, 2000)'
_exptl_crystal_density_diffrn 1.750
_exptl_crystal_density_method 'not measured'
_exptl_crystal_F_000 3666
_exptl_crystal_size_max 0.20
_exptl_crystal_size_mid 0.20
_exptl_crystal_size_min 0.20
_refine_diff_density_max 1.305
_refine_diff_density_min -1.746
_refine_diff_density_rms 0.194
_refine_ls_extinction_method none
_refine_ls_goodness_of_fit_ref 1.078
_refine_ls_hydrogen_treatment mixed
_refine_ls_matrix_type full
_refine_ls_number_parameters 240
_refine_ls_number_reflns 2756
_refine_ls_number_restraints 10
_refine_ls_restrained_S_all 1.140
_refine_ls_R_factor_all 0.1105
_refine_ls_R_factor_gt 0.0814
_refine_ls_shift/su_max 0.001
_refine_ls_shift/su_mean 0.000
_refine_ls_structure_factor_coef Fsqd
_refine_ls_weighting_details 'calc w=1/[\s^2^(Fo^2^)+(0.0657P)^2^+306.8618P] where P=(Fo^2^+2Fc^2^)/3'
_refine_ls_weighting_scheme calc
_refine_ls_wR_factor_gt 0.1880
_refine_ls_wR_factor_ref 0.2076
_reflns_number_gt 2052
_reflns_number_total 2756
_reflns_threshold_expression >2sigma(I)
_cod_data_source_file c3ce26998a.txt
_cod_data_source_block 2
_cod_depositor_comments
;
The following automatic conversions were performed:

'_symmetry_cell_setting' value 'Hexagonal' changed to 'hexagonal'
according to /home/saulius/struct/CIF-dictionaries/cif_core.dic
dictionary named 'cif_core.dic' version 2.4.2 from 2011-04-26.

Automatic conversion script
Id: cif_fix_values 1891 2012-01-12 08:04:46Z andrius 
;
_cod_original_cell_volume 7070.8(3)
_cod_original_sg_symbol_H-M R-3
_cod_original_formula_sum 'C10.80 H8.40 B Cd0.60 F5.20 N8.40 O3.60 P0.20'
_cod_database_code 7209698

loop_
_symmetry_equiv_pos_as_xyz
'x, y, z'
'-y, x-y, z'
'-x+y, -x, z'
'x+2/3, y+1/3, z+1/3'
'-y+2/3, x-y+1/3, z+1/3'
'-x+y+2/3, -x+1/3, z+1/3'
'x+1/3, y+2/3, z+2/3'
'-y+1/3, x-y+2/3, z+2/3'
'-x+y+1/3, -x+2/3, z+2/3'
'-x, -y, -z'
'y, -x+y, -z'
'x-y, x, -z'
'-x+2/3, -y+1/3, -z+1/3'
'y+2/3, -x+y+1/3, -z+1/3'
'x-y+2/3, x+1/3, -z+1/3'
'-x+1/3, -y+2/3, -z+2/3'
'y+1/3, -x+y+2/3, -z+2/3'
'x-y+1/3, x+2/3, -z+2/3'

loop_
_atom_site_label
_atom_site_type_symbol
_atom_site_fract_x
_atom_site_fract_y
_atom_site_fract_z
_atom_site_U_iso_or_equiv
_atom_site_adp_type
_atom_site_occupancy
_atom_site_symmetry_multiplicity
_atom_site_calc_flag
_atom_site_refinement_flags
Cd1 Cd 0.0000 0.0000 0.0000 0.0069(4) Uani 1 6 d S
Cd2 Cd 0.0000 0.0000 0.20472(5) 0.0060(3) Uani 1 3 d S
N3 N 0.1221(7) 0.2255(6) 0.1081(5) 0.035(3) Uani 1 1 d .
N2 N 0.0566(5) 0.1118(5) 0.0668(4) 0.0181(19) Uani 1 1 d .
N4 N 0.1889(7) 0.3458(6) 0.0582(5) 0.043(3) Uani 1 1 d .
C1 C 0.1013(7) 0.1822(7) 0.0522(5) 0.030(3) Uani 1 1 d .
H1 H 0.1172 0.2011 0.0097 0.03(3) Uiso 1 1 calc R
N1 N 0.0487(5) 0.1077(5) 0.1349(4) 0.019(2) Uani 1 1 d .
C3 C 0.1773(9) 0.3076(8) 0.1149(6) 0.044(4) Uani 1 1 d .
C4 C 0.2113(10) 0.3384(9) 0.1741(6) 0.049(4) Uani 1 1 d .
H4 H 0.2010 0.3077 0.2114 0.05(4) Uiso 1 1 calc R
C7 C 0.2397(8) 0.4209(7) 0.0627(6) 0.034(3) Uani 1 1 d .
C2 C 0.0887(7) 0.1772(6) 0.1586(5) 0.023(2) Uani 1 1 d .
H2 H 0.0931 0.1908 0.2030 0.02(3) Uiso 1 1 calc R
C6 C 0.2780(9) 0.4592(9) 0.1180(7) 0.046(4) Uani 1 1 d .
H6 H 0.3138 0.5115 0.1168 0.09(7) Uiso 1 1 calc R
C5 C 0.2617(10) 0.4173(9) 0.1768(7) 0.051(4) Uani 1 1 d .
H5 H 0.2840 0.4415 0.2165 0.05(4) Uiso 1 1 calc R
N5 N 0.2503(8) 0.4609(6) 0.0022(5) 0.042(3) Uani 1 1 d .
C9 C 0.2770(8) 0.5364(7) -0.0075(6) 0.038(3) Uani 1 1 d .
H9 H 0.2908 0.5722 0.0263 0.05(4) Uiso 1 1 calc R
C8 C 0.2355(11) 0.4302(9) -0.0605(6) 0.062(5) Uani 1 1 d .
H8 H 0.2147 0.3783 -0.0702 0.06(5) Uiso 1 1 calc R
N7 N 0.2812(5) 0.5532(5) -0.0699(4) 0.022(2) Uani 1 1 d .
N6 N 0.2552(8) 0.4848(7) -0.1047(5) 0.048(3) Uani 1 1 d .
F2 F 0.4206(13) 0.3363(12) -0.0021(11) 0.159(9) Uani 0.83 1 d PD
F4 F 0.3148(16) 0.2776(14) 0.0610(18) 0.237(19) Uani 0.83 1 d PD
F1 F 0.3537(18) 0.378(2) -0.0022(17) 0.259(18) Uani 0.83 1 d PD
F3 F 0.4050(19) 0.380(2) 0.0823(15) 0.35(3) Uani 0.83 1 d PD
B1 B 0.3648(15) 0.3310(15) 0.0328(14) 0.30(7) Uani 0.83 1 d PD
P1 P 0.3333 0.6667 0.1667 0.0261(16) Uani 1 6 d S
F5 F 0.2576(4) 0.6149(5) 0.1183(3) 0.041(2) Uani 1 1 d .
O3 O 0.7639(6) 0.8832(8) 0.9026(4) 0.074(4) Uani 1 1 d .
O1 O 0.5561(14) 0.4501(15) 0.0209(6) 0.164(11) Uani 1 1 d .
O2 O 0.6153(11) 0.6768(13) 0.7800(12) 0.152(8) Uani 1 1 d .

loop_
_atom_site_aniso_label
_atom_site_aniso_U_11
_atom_site_aniso_U_22
_atom_site_aniso_U_33
_atom_site_aniso_U_23
_atom_site_aniso_U_13
_atom_site_aniso_U_12
Cd1 0.0070(5) 0.0070(5) 0.0065(8) 0.000 0.000 0.0035(3)
Cd2 0.0058(4) 0.0058(4) 0.0065(6) 0.000 0.000 0.0029(2)
N3 0.052(7) 0.031(6) 0.015(5) 0.004(4) 0.000(5) 0.016(5)
N2 0.020(5) 0.015(5) 0.016(4) 0.000(4) 0.002(4) 0.006(4)
N4 0.067(8) 0.031(6) 0.019(5) -0.001(5) 0.000(5) 0.016(6)
C1 0.048(8) 0.022(6) 0.011(5) 0.002(5) 0.001(5) 0.010(6)
N1 0.030(5) 0.016(5) 0.006(4) 0.001(3) -0.003(4) 0.008(4)
C3 0.070(10) 0.034(8) 0.023(6) 0.001(6) 0.012(7) 0.022(7)
C4 0.074(11) 0.042(8) 0.023(7) 0.001(6) -0.009(7) 0.023(8)
C7 0.046(8) 0.030(7) 0.025(6) -0.002(5) 0.002(6) 0.019(6)
C2 0.032(6) 0.023(6) 0.007(5) -0.001(4) -0.001(4) 0.009(5)
C6 0.056(10) 0.038(8) 0.038(8) 0.000(6) -0.005(7) 0.019(7)
C5 0.071(11) 0.043(9) 0.030(8) -0.001(6) -0.004(7) 0.022(8)
N5 0.069(8) 0.031(6) 0.012(5) -0.001(4) 0.005(5) 0.015(6)
C9 0.060(9) 0.022(6) 0.015(6) 0.003(5) 0.006(6) 0.008(6)
C8 0.111(15) 0.035(9) 0.017(6) -0.002(6) -0.005(8) 0.019(9)
N7 0.028(5) 0.016(5) 0.016(4) 0.002(4) -0.003(4) 0.007(4)
N6 0.088(10) 0.032(6) 0.013(5) 0.001(5) -0.001(6) 0.021(7)
F2 0.18(2) 0.15(2) 0.140(17) -0.009(15) 0.058(16) 0.077(18)
F4 0.18(3) 0.19(3) 0.37(5) -0.03(3) 0.07(3) 0.11(3)
F1 0.25(4) 0.28(4) 0.22(3) 0.11(3) 0.06(3) 0.11(4)
F3 0.30(5) 0.33(6) 0.37(6) -0.09(5) 0.01(5) 0.13(5)
B1 0.25(11) 0.23(11) 0.5(2) -0.08(13) 0.04(13) 0.21(11)
P1 0.023(2) 0.023(2) 0.033(4) 0.000 0.000 0.0113(11)
F5 0.023(4) 0.060(5) 0.025(4) -0.001(4) 0.000(3) 0.009(4)
O3 0.032(6) 0.129(11) 0.017(5) 0.000(6) 0.006(4) 0.007(7)
O1 0.28(3) 0.34(3) 0.029(7) 0.000(12) -0.005(11) 0.28(3)
O2 0.103(15) 0.143(18) 0.19(2) -0.022(16) -0.017(15) 0.047(14)

loop_
_atom_type_symbol
_atom_type_description
_atom_type_scat_dispersion_real
_atom_type_scat_dispersion_imag
_atom_type_scat_source
C C 0.0033 0.0016 'International Tables Vol C Tables 4.2.6.8 and 6.1.1.4'
H H 0.0000 0.0000 'International Tables Vol C Tables 4.2.6.8 and 6.1.1.4'
B B 0.0013 0.0007 'International Tables Vol C Tables 4.2.6.8 and 6.1.1.4'
N N 0.0061 0.0033 'International Tables Vol C Tables 4.2.6.8 and 6.1.1.4'
O O 0.0106 0.0060 'International Tables Vol C Tables 4.2.6.8 and 6.1.1.4'
F F 0.0171 0.0103 'International Tables Vol C Tables 4.2.6.8 and 6.1.1.4'
P P 0.1023 0.0942 'International Tables Vol C Tables 4.2.6.8 and 6.1.1.4'
Cd Cd -0.8075 1.2024 'International Tables Vol C Tables 4.2.6.8 and 6.1.1.4'

loop_
_geom_angle_atom_site_label_1
_geom_angle_atom_site_label_2
_geom_angle_atom_site_label_3
_geom_angle
_geom_angle_site_symmetry_1
_geom_angle_site_symmetry_3
N2 Cd1 N2 180.0(6) . 10
N2 Cd1 N2 89.3(3) . 12
N2 Cd1 N2 90.7(3) 10 12
N2 Cd1 N2 90.7(3) . 2
N2 Cd1 N2 89.3(3) 10 2
N2 Cd1 N2 89.3(3) 12 2
N2 Cd1 N2 90.7(3) . 3
N2 Cd1 N2 89.3(3) 10 3
N2 Cd1 N2 180.0(5) 12 3
N2 Cd1 N2 90.7(3) 2 3
N2 Cd1 N2 89.3(3) . 11
N2 Cd1 N2 90.7(3) 10 11
N2 Cd1 N2 90.7(3) 12 11
N2 Cd1 N2 180.0(5) 2 11
N2 Cd1 N2 89.3(3) 3 11
N7 Cd2 N7 95.8(3) 4_445 5
N7 Cd2 N7 95.8(3) 4_445 6_455
N7 Cd2 N7 95.8(3) 5 6_455
N7 Cd2 N1 87.9(3) 4_445 2
N7 Cd2 N1 174.0(3) 5 2
N7 Cd2 N1 88.4(3) 6_455 2
N7 Cd2 N1 88.4(3) 4_445 3
N7 Cd2 N1 87.9(3) 5 3
N7 Cd2 N1 174.0(3) 6_455 3
N1 Cd2 N1 87.5(3) 2 3
N7 Cd2 N1 174.0(3) 4_445 .
N7 Cd2 N1 88.4(3) 5 .
N7 Cd2 N1 87.9(3) 6_455 .
N1 Cd2 N1 87.5(3) 2 .
N1 Cd2 N1 87.5(3) 3 .
C2 N3 C1 106.9(10) . .
C2 N3 C3 124.7(10) . .
C1 N3 C3 128.1(10) . .
C1 N2 N1 107.1(9) . .
C1 N2 Cd1 131.1(7) . .
N1 N2 Cd1 121.6(6) . .
C3 N4 C7 113.9(12) . .
N2 C1 N3 109.7(10) . .
N2 C1 H1 125.1 . .
N3 C1 H1 125.1 . .
C2 N1 N2 108.1(8) . .
C2 N1 Cd2 120.9(6) . .
N2 N1 Cd2 129.6(6) . .
N4 C3 C4 126.2(14) . .
N4 C3 N3 112.5(12) . .
C4 C3 N3 121.3(12) . .
C3 C4 C5 117.7(13) . .
C3 C4 H4 121.2 . .
C5 C4 H4 121.2 . .
N4 C7 C6 126.4(13) . .
N4 C7 N5 113.2(11) . .
C6 C7 N5 120.5(12) . .
N1 C2 N3 108.2(9) . .
N1 C2 H2 125.9 . .
N3 C2 H2 125.9 . .
C7 C6 C5 117.7(14) . .
C7 C6 H6 121.2 . .
C5 C6 H6 121.2 . .
C4 C5 C6 118.0(14) . .
C4 C5 H5 121.0 . .
C6 C5 H5 121.0 . .
C9 N5 C8 104.2(11) . .
C9 N5 C7 128.8(11) . .
C8 N5 C7 127.1(12) . .
N7 C9 N5 111.8(11) . .
N7 C9 H9 124.1 . .
N5 C9 H9 124.1 . .
N6 C8 N5 110.2(13) . .
N6 C8 H8 124.9 . .
N5 C8 H8 124.9 . .
C9 N7 N6 107.0(9) . .
C9 N7 Cd2 134.1(8) . 7_554
N6 N7 Cd2 118.4(6) . 7_554
C8 N6 N7 106.7(10) . .
F4 B1 F2 130(2) . .
F4 B1 F1 123(2) . .
F2 B1 F1 95.8(17) . .
F4 B1 F3 103(2) . .
F2 B1 F3 99.7(19) . .
F1 B1 F3 97.6(18) . .
F5 P1 F5 179.997(2) 15 3_565
F5 P1 F5 91.1(3) 15 .
F5 P1 F5 88.9(3) 3_565 .
F5 P1 F5 88.9(3) 15 13_565
F5 P1 F5 91.1(3) 3_565 13_565
F5 P1 F5 179.997(1) . 13_565
F5 P1 F5 91.1(3) 15 2_665
F5 P1 F5 88.9(3) 3_565 2_665
F5 P1 F5 88.9(3) . 2_665
F5 P1 F5 91.1(3) 13_565 2_665
F5 P1 F5 88.9(3) 15 14_455
F5 P1 F5 91.1(3) 3_565 14_455
F5 P1 F5 91.1(3) . 14_455
F5 P1 F5 88.9(3) 13_565 14_455
F5 P1 F5 180.0(4) 2_665 14_455

loop_
_geom_bond_atom_site_label_1
_geom_bond_atom_site_label_2
_geom_bond_distance
_geom_bond_site_symmetry_2
Cd1 N2 2.369(8) .
Cd1 N2 2.369(8) 10
Cd1 N2 2.369(8) 12
Cd1 N2 2.369(8) 2
Cd1 N2 2.369(8) 3
Cd1 N2 2.369(8) 11
Cd2 N7 2.306(9) 4_445
Cd2 N7 2.306(9) 5
Cd2 N7 2.306(9) 6_455
Cd2 N1 2.349(8) 2
Cd2 N1 2.349(8) 3
Cd2 N1 2.349(8) .
N3 C2 1.337(14) .
N3 C1 1.359(14) .
N3 C3 1.462(17) .
N2 C1 1.274(14) .
N2 N1 1.385(11) .
N4 C3 1.334(16) .
N4 C7 1.336(16) .
C1 H1 0.9300 .
N1 C2 1.305(14) .
C3 C4 1.365(19) .
C4 C5 1.39(2) .
C4 H4 0.9300 .
C7 C6 1.358(18) .
C7 N5 1.422(16) .
C2 H2 0.9300 .
C6 C5 1.399(19) .
C6 H6 0.9300 .
C5 H5 0.9300 .
N5 C9 1.346(16) .
N5 C8 1.378(16) .
C9 N7 1.298(14) .
C9 H9 0.9300 .
C8 N6 1.314(17) .
C8 H8 0.9300 .
N7 N6 1.392(13) .
N7 Cd2 2.306(9) 7_554
F2 B1 1.284(19) .
F4 B1 1.185(18) .
F1 B1 1.29(2) .
F3 B1 1.35(2) .
P1 F5 1.665(7) 15
P1 F5 1.665(7) 3_565
P1 F5 1.665(7) .
P1 F5 1.665(7) 13_565
P1 F5 1.665(7) 2_665
P1 F5 1.665(7) 14_455
